data_7002551
loop_
_publ_author_name
'Grunova, Ekaterina'
'Roisnel, Thierry'
'Carpentier, Jean-Fran\,cois'

_publ_section_title
;
 Zinc complexes of fluorous alkoxide-imino ligands: Synthesis,
 structure, and use in ring-opening polymerization of lactide and
 \b-butyrolactone
;
_journal_issue 41
_journal_name_full 'Dalton Transactions'
_journal_page_first 9010
_journal_page_last 9019
_journal_paper_doi 10.1039/b902087j
_journal_year 2009
_chemical_compound_source 'synthesis as described'
_chemical_formula_moiety 'C34 H36 F12 N2 O2 Zn1'
_chemical_formula_sum 'C34 H36 F12 N2 O2 Zn'
_chemical_formula_weight 798.02
_chemical_name_systematic
;
?
;
_space_group_IT_number 14
_symmetry_cell_setting monoclinic
_symmetry_Int_Tables_number 14
_symmetry_space_group_name_Hall '-P 2yn'
_symmetry_space_group_name_H-M 'P 1 21/n 1'
_atom_sites_solution_hydrogens geom
_atom_sites_solution_primary direct
_atom_sites_solution_secondary difmap
_audit_conform_dict_location ftp://ftp.iucr.org/pub/cif_core.dic
_audit_conform_dict_name cif_core.dic
_audit_conform_dict_version 2.3
_audit_creation_date 2008-03-31T18:52:11-00:00
_audit_creation_method 'WinGX routine CIF_UPDATE'
_cell_angle_alpha 90
_cell_angle_beta 90.378(2)
_cell_angle_gamma 90
_cell_formula_units_Z 4
_cell_length_a 11.3204(5)
_cell_length_b 13.5253(5)
_cell_length_c 22.0649(9)
_cell_measurement_reflns_used 6108
_cell_measurement_temperature 100(2)
_cell_measurement_theta_max 27.49
_cell_measurement_theta_min 2.38
_cell_measurement_wavelength 0.71073
_cell_volume 3378.3(2)
_computing_cell_refinement 'Bruker SMART, 2006'
_computing_data_collection 'Bruker SMART, 2006'
_computing_data_reduction 'Bruker SAINT, 2006'
_computing_molecular_graphics 'Ortep-3 for Windows (Farrugia, 1997)'
_computing_publication_material 'WinGX publication routines (Farrugia, 1999)'
_computing_structure_refinement 'SHELXL-97 (Sheldrick, 1997)'
_computing_structure_solution 'SIR97 (Altomare et al., 1999)'
_diffrn_ambient_temperature 100(2)
_diffrn_detector 'CCD plate'
_diffrn_measured_fraction_theta_full 0.999
_diffrn_measured_fraction_theta_max 0.999
_diffrn_measurement_device_type 'APEXII, Bruker-AXS'
_diffrn_measurement_method 'CCD rotation images, thin slices'
_diffrn_radiation_monochromator graphite
_diffrn_radiation_probe x-ray
_diffrn_radiation_type MoK\a
_diffrn_radiation_wavelength 0.71073
_diffrn_reflns_av_R_equivalents 0.0396
_diffrn_reflns_av_unetI/netI 0.0338
_diffrn_reflns_limit_h_max 14
_diffrn_reflns_limit_h_min -14
_diffrn_reflns_limit_k_max 17
_diffrn_reflns_limit_k_min -17
_diffrn_reflns_limit_l_max 26
_diffrn_reflns_limit_l_min -28
_diffrn_reflns_number 36716
_diffrn_reflns_theta_full 27.48
_diffrn_reflns_theta_max 27.48
_diffrn_reflns_theta_min 2.98
_exptl_absorpt_coefficient_mu 0.828
_exptl_absorpt_correction_T_max 0.833
_exptl_absorpt_correction_T_min 0.732
_exptl_absorpt_correction_type multi-scan
_exptl_absorpt_process_details
;
[Sheldrick, G.M. (2002). SADABS Bruker AXS Inc., Madison, Wisconsin, USA]
;
_exptl_crystal_colour colourless
_exptl_crystal_density_diffrn 1.569
_exptl_crystal_density_method 'not measured'
_exptl_crystal_description prism
_exptl_crystal_F_000 1632
_exptl_crystal_size_max 0.37
_exptl_crystal_size_mid 0.33
_exptl_crystal_size_min 0.22
_refine_diff_density_max 0.419
_refine_diff_density_min -0.445
_refine_diff_density_rms 0.056
_refine_ls_extinction_method none
_refine_ls_goodness_of_fit_ref 1.043
_refine_ls_hydrogen_treatment constr
_refine_ls_matrix_type full
_refine_ls_number_parameters 460
_refine_ls_number_reflns 7744
_refine_ls_number_restraints 0
_refine_ls_restrained_S_all 1.043
_refine_ls_R_factor_all 0.0382
_refine_ls_R_factor_gt 0.0288
_refine_ls_shift/su_max 0.004
_refine_ls_shift/su_mean 0
_refine_ls_structure_factor_coef Fsqd
_refine_ls_weighting_details 'calc w=1/[\s^2^(Fo^2^)+(0.0310P)^2^+1.2264P] where P=(Fo^2^+2Fc^2^)/3'
_refine_ls_weighting_scheme calc
_refine_ls_wR_factor_gt 0.0679
_refine_ls_wR_factor_ref 0.0714
_reflns_number_gt 6520
_reflns_number_total 7744
_reflns_threshold_expression >2sigma(I)
_cod_data_source_file b902087j.txt
_cod_data_source_block 3
_cod_original_sg_symbol_H-M 'P 21/n'
_cod_database_code 7002551

loop_
_symmetry_equiv_pos_as_xyz
'x, y, z'
'-x+1/2, y+1/2, -z+1/2'
'-x, -y, -z'
'x-1/2, -y-1/2, z-1/2'

loop_
_atom_site_label
_atom_site_type_symbol
_atom_site_fract_x
_atom_site_fract_y
_atom_site_fract_z
_atom_site_U_iso_or_equiv
_atom_site_adp_type
_atom_site_occupancy
_atom_site_calc_flag
_atom_site_refinement_flags
_atom_site_disorder_assembly
_atom_site_disorder_group
Zn1 Zn 0.514163(15) 0.181120(12) 0.121227(8) 0.01205(5) Uani 1 d . . .
O1 O 0.47028(9) 0.05922(7) 0.15926(5) 0.0162(2) Uani 1 d . . .
C2 C 0.50906(13) -0.02893(11) 0.13731(7) 0.0137(3) Uani 1 d . . .
C3 C 0.40071(14) -0.09597(11) 0.12466(7) 0.0175(3) Uani 1 d . . .
F3A F 0.42974(9) -0.18818(7) 0.10842(5) 0.0257(2) Uani 1 d . . .
F3B F 0.32844(8) -0.10332(7) 0.17203(5) 0.0271(2) Uani 1 d . . .
F3C F 0.33521(8) -0.05851(7) 0.07892(5) 0.0266(2) Uani 1 d . . .
C4 C 0.58870(14) -0.07883(11) 0.18521(7) 0.0191(3) Uani 1 d . . .
F4A F 0.67539(8) -0.01741(7) 0.20321(4) 0.0250(2) Uani 1 d . . .
F4B F 0.64240(9) -0.16084(7) 0.16468(5) 0.0278(2) Uani 1 d . . .
F4C F 0.52969(9) -0.10474(8) 0.23512(4) 0.0298(2) Uani 1 d . . .
C5 C 0.57692(13) -0.02064(11) 0.07647(7) 0.0138(3) Uani 1 d . . .
H5A H 0.5985 -0.088 0.0629 0.017 Uiso 1 calc R . .
H5B H 0.5231 0.0078 0.0455 0.017 Uiso 1 calc R . .
C6 C 0.68807(13) 0.04182(11) 0.07926(7) 0.0133(3) Uani 1 d . . .
C7 C 0.80310(13) -0.01044(11) 0.07135(7) 0.0145(3) Uani 1 d . . .
C8 C 0.81854(14) -0.07536(11) 0.02286(7) 0.0163(3) Uani 1 d . . .
H8 H 0.7549 -0.0887 -0.0042 0.02 Uiso 1 calc R . .
C9 C 0.92795(14) -0.12044(11) 0.01445(7) 0.0180(3) Uani 1 d . . .
H9 H 0.9395 -0.1629 -0.0193 0.022 Uiso 1 calc R . .
C10 C 1.01964(14) -0.10389(11) 0.05476(8) 0.0187(3) Uani 1 d . . .
H10 H 1.0941 -0.1345 0.0484 0.022 Uiso 1 calc R . .
C11 C 1.00346(14) -0.04260(11) 0.10456(8) 0.0181(3) Uani 1 d . . .
H11 H 1.0659 -0.0328 0.1329 0.022 Uiso 1 calc R . .
C12 C 0.89585(13) 0.00414(11) 0.11275(7) 0.0164(3) Uani 1 d . . .
H12 H 0.8849 0.0464 0.1467 0.02 Uiso 1 calc R . .
N13 N 0.67616(11) 0.13600(9) 0.08608(6) 0.0133(3) Uani 1 d . . .
C14 C 0.77784(13) 0.20372(11) 0.07617(7) 0.0137(3) Uani 1 d . . .
H14 H 0.849 0.1629 0.0666 0.016 Uiso 1 calc R . .
C15 C 0.74942(13) 0.26884(11) 0.02137(7) 0.0154(3) Uani 1 d . . .
H15A H 0.6757 0.306 0.029 0.018 Uiso 1 calc R . .
H15B H 0.7365 0.2266 -0.0147 0.018 Uiso 1 calc R . .
C16 C 0.85013(14) 0.34182(11) 0.00883(7) 0.0171(3) Uani 1 d . . .
H16A H 0.9205 0.3048 -0.0049 0.021 Uiso 1 calc R . .
H16B H 0.826 0.3872 -0.0242 0.021 Uiso 1 calc R . .
C17 C 0.88241(15) 0.40212(11) 0.06509(8) 0.0200(3) Uani 1 d . . .
H17A H 0.9525 0.4433 0.0564 0.024 Uiso 1 calc R . .
H17B H 0.8162 0.4469 0.0751 0.024 Uiso 1 calc R . .
C18 C 0.90886(14) 0.33564(12) 0.11926(7) 0.0192(3) Uani 1 d . . .
H18A H 0.9244 0.377 0.1555 0.023 Uiso 1 calc R . .
H18B H 0.9807 0.2962 0.1111 0.023 Uiso 1 calc R . .
C19 C 0.80509(13) 0.26583(12) 0.13196(7) 0.0166(3) Uani 1 d . . .
H19A H 0.8252 0.222 0.1665 0.02 Uiso 1 calc R . .
H19B H 0.7346 0.3049 0.1431 0.02 Uiso 1 calc R . .
O21 O 0.40948(10) 0.23138(8) 0.06012(5) 0.0175(2) Uani 1 d . . .
C22 C 0.38294(13) 0.32929(11) 0.05756(7) 0.0141(3) Uani 1 d . . .
C23 C 0.38552(14) 0.36147(12) -0.00961(8) 0.0185(3) Uani 1 d . . .
F23A F 0.49684(8) 0.36265(7) -0.03034(4) 0.0231(2) Uani 1 d . . .
F23B F 0.32433(9) 0.30107(7) -0.04583(4) 0.0267(2) Uani 1 d . . .
F23C F 0.34226(9) 0.45336(7) -0.01865(4) 0.0253(2) Uani 1 d . . .
C24 C 0.25619(14) 0.34686(12) 0.08216(8) 0.0195(3) Uani 1 d . . .
F24A F 0.17243(9) 0.31177(8) 0.04510(5) 0.0315(3) Uani 1 d . . .
F24B F 0.23075(8) 0.44286(7) 0.09126(5) 0.0293(2) Uani 1 d . . .
F24C F 0.24266(9) 0.30220(8) 0.13588(5) 0.0295(2) Uani 1 d . . .
C25 C 0.46993(13) 0.39884(11) 0.09271(7) 0.0137(3) Uani 1 d . . .
H25A H 0.5501 0.3899 0.0759 0.016 Uiso 1 calc R . .
H25B H 0.4462 0.4682 0.0851 0.016 Uiso 1 calc R . .
C26 C 0.47590(12) 0.38238(11) 0.16053(7) 0.0124(3) Uani 1 d . . .
C27 C 0.45666(13) 0.47270(11) 0.19847(7) 0.0147(3) Uani 1 d . . .
C28 C 0.35734(14) 0.48401(12) 0.23489(7) 0.0181(3) Uani 1 d . . .
H28 H 0.3 0.4329 0.2369 0.022 Uiso 1 calc R . .
C29 C 0.34234(15) 0.57028(12) 0.26831(8) 0.0236(4) Uani 1 d . . .
H29 H 0.2749 0.5779 0.2933 0.028 Uiso 1 calc R . .
C30 C 0.42561(17) 0.64507(12) 0.26518(8) 0.0259(4) Uani 1 d . . .
H30 H 0.4153 0.7038 0.2881 0.031 Uiso 1 calc R . .
C31 C 0.52382(17) 0.63448(12) 0.22874(8) 0.0274(4) Uani 1 d . . .
H31 H 0.5808 0.6859 0.2268 0.033 Uiso 1 calc R . .
C32 C 0.53915(15) 0.54884(12) 0.19504(8) 0.0218(4) Uani 1 d . . .
H32 H 0.606 0.5422 0.1696 0.026 Uiso 1 calc R . .
N33 N 0.50269(11) 0.29659(9) 0.18150(6) 0.0127(3) Uani 1 d . . .
C34 C 0.50787(13) 0.27816(11) 0.24804(7) 0.0137(3) Uani 1 d . . .
H34 H 0.5057 0.3429 0.2699 0.016 Uiso 1 calc R . .
C35 C 0.39940(14) 0.21699(11) 0.26564(7) 0.0165(3) Uani 1 d . . .
H35A H 0.3268 0.2553 0.2568 0.02 Uiso 1 calc R . .
H35B H 0.3969 0.1558 0.241 0.02 Uiso 1 calc R . .
C36 C 0.40275(15) 0.18984(12) 0.33307(7) 0.0205(3) Uani 1 d . . .
H36A H 0.3961 0.2507 0.3577 0.025 Uiso 1 calc R . .
H36B H 0.3346 0.1468 0.3426 0.025 Uiso 1 calc R . .
C37 C 0.51737(16) 0.13620(13) 0.34932(8) 0.0250(4) Uani 1 d . . .
H37A H 0.5196 0.1231 0.3935 0.03 Uiso 1 calc R . .
H37B H 0.5198 0.0718 0.328 0.03 Uiso 1 calc R . .
C38 C 0.62481(15) 0.19740(13) 0.33174(7) 0.0216(4) Uani 1 d . . .
H38A H 0.6976 0.1594 0.3408 0.026 Uiso 1 calc R . .
H38B H 0.6267 0.2587 0.3562 0.026 Uiso 1 calc R . .
C39 C 0.62220(14) 0.22434(12) 0.26425(7) 0.0164(3) Uani 1 d . . .
H39A H 0.6905 0.2672 0.2548 0.02 Uiso 1 calc R . .
H39B H 0.6287 0.1634 0.2396 0.02 Uiso 1 calc R . .

loop_
_atom_site_aniso_label
_atom_site_aniso_U_11
_atom_site_aniso_U_22
_atom_site_aniso_U_33
_atom_site_aniso_U_23
_atom_site_aniso_U_13
_atom_site_aniso_U_12
Zn1 0.01345(9) 0.00994(9) 0.01276(10) 0.00010(6) 0.00075(7) 0.00082(6)
O1 0.0221(6) 0.0102(5) 0.0163(6) 0.0000(4) 0.0059(5) 0.0006(4)
C2 0.0164(7) 0.0109(7) 0.0138(8) 0.0005(6) 0.0015(6) 0.0002(6)
C3 0.0182(8) 0.0155(8) 0.0188(9) -0.0010(6) 0.0032(7) -0.0009(6)
F3A 0.0267(5) 0.0138(5) 0.0366(6) -0.0082(4) 0.0027(5) -0.0035(4)
F3B 0.0263(5) 0.0266(5) 0.0285(6) -0.0014(4) 0.0128(4) -0.0079(4)
F3C 0.0193(5) 0.0310(6) 0.0293(6) 0.0048(4) -0.0070(4) -0.0032(4)
C4 0.0254(8) 0.0152(8) 0.0167(8) 0.0022(6) -0.0006(7) -0.0004(6)
F4A 0.0275(5) 0.0258(5) 0.0216(5) 0.0016(4) -0.0098(4) -0.0044(4)
F4B 0.0339(6) 0.0179(5) 0.0315(6) 0.0007(4) -0.0072(5) 0.0107(4)
F4C 0.0401(6) 0.0324(6) 0.0168(5) 0.0112(4) 0.0014(5) -0.0031(5)
C5 0.0169(7) 0.0129(7) 0.0117(8) -0.0015(6) 0.0004(6) -0.0004(6)
C6 0.0152(7) 0.0159(7) 0.0089(7) -0.0008(6) -0.0001(6) 0.0004(6)
C7 0.0159(7) 0.0124(7) 0.0152(8) 0.0019(6) 0.0030(6) 0.0002(6)
C8 0.0179(8) 0.0139(7) 0.0172(8) 0.0006(6) 0.0015(6) 0.0002(6)
C9 0.0218(8) 0.0148(8) 0.0175(8) -0.0012(6) 0.0051(7) 0.0011(6)
C10 0.0161(8) 0.0150(8) 0.0251(9) 0.0033(6) 0.0042(7) 0.0036(6)
C11 0.0175(8) 0.0168(8) 0.0200(9) 0.0039(6) -0.0017(6) 0.0016(6)
C12 0.0194(8) 0.0144(8) 0.0154(8) -0.0003(6) 0.0008(6) 0.0001(6)
N13 0.0136(6) 0.0140(6) 0.0124(7) 0.0001(5) 0.0012(5) -0.0010(5)
C14 0.0125(7) 0.0134(7) 0.0153(8) 0.0006(6) 0.0019(6) 0.0008(5)
C15 0.0153(7) 0.0163(8) 0.0145(8) -0.0007(6) -0.0003(6) 0.0023(6)
C16 0.0206(8) 0.0146(8) 0.0163(8) 0.0025(6) 0.0018(6) 0.0006(6)
C17 0.0230(8) 0.0133(8) 0.0237(9) 0.0001(6) 0.0020(7) -0.0017(6)
C18 0.0213(8) 0.0203(8) 0.0160(8) -0.0029(6) -0.0003(7) -0.0051(6)
C19 0.0165(8) 0.0194(8) 0.0140(8) 0.0010(6) 0.0006(6) 0.0001(6)
O21 0.0220(6) 0.0109(5) 0.0196(6) 0.0001(4) -0.0057(5) 0.0008(4)
C22 0.0144(7) 0.0125(7) 0.0152(8) 0.0008(6) -0.0011(6) 0.0005(6)
C23 0.0195(8) 0.0167(8) 0.0194(9) 0.0019(6) -0.0026(7) 0.0002(6)
F23A 0.0212(5) 0.0318(5) 0.0163(5) 0.0024(4) 0.0026(4) 0.0025(4)
F23B 0.0337(6) 0.0286(5) 0.0177(5) 0.0004(4) -0.0100(4) -0.0061(4)
F23C 0.0300(5) 0.0205(5) 0.0253(6) 0.0089(4) -0.0019(4) 0.0061(4)
C24 0.0177(8) 0.0203(8) 0.0206(9) 0.0018(6) -0.0016(7) -0.0008(6)
F24A 0.0162(5) 0.0439(7) 0.0343(6) -0.0045(5) -0.0051(4) -0.0056(4)
F24B 0.0235(5) 0.0243(5) 0.0402(6) -0.0026(4) 0.0066(5) 0.0073(4)
F24C 0.0201(5) 0.0414(6) 0.0269(6) 0.0114(5) 0.0055(4) -0.0024(4)
C25 0.0152(7) 0.0123(7) 0.0136(8) 0.0012(6) 0.0011(6) 0.0002(6)
C26 0.0089(6) 0.0134(7) 0.0150(8) -0.0005(6) 0.0009(6) -0.0021(5)
C27 0.0187(7) 0.0115(7) 0.0141(8) 0.0013(6) -0.0015(6) 0.0017(6)
C28 0.0187(8) 0.0165(8) 0.0190(8) -0.0002(6) 0.0000(6) 0.0032(6)
C29 0.0265(9) 0.0246(9) 0.0197(9) -0.0010(7) -0.0012(7) 0.0126(7)
C30 0.0413(11) 0.0147(8) 0.0217(9) -0.0044(7) -0.0064(8) 0.0088(7)
C31 0.0407(11) 0.0145(8) 0.0270(10) -0.0019(7) -0.0021(8) -0.0057(7)
C32 0.0262(9) 0.0179(8) 0.0213(9) -0.0013(6) 0.0030(7) -0.0034(7)
N33 0.0114(6) 0.0137(6) 0.0130(7) -0.0002(5) 0.0008(5) -0.0004(5)
C34 0.0183(7) 0.0124(7) 0.0106(7) 0.0005(6) 0.0006(6) 0.0009(6)
C35 0.0173(7) 0.0165(8) 0.0159(8) -0.0007(6) 0.0020(6) -0.0014(6)
C36 0.0254(9) 0.0200(8) 0.0160(8) 0.0006(6) 0.0058(7) -0.0038(7)
C37 0.0375(10) 0.0205(9) 0.0170(9) 0.0057(7) 0.0032(8) 0.0039(7)
C38 0.0243(9) 0.0261(9) 0.0143(8) 0.0013(7) -0.0017(7) 0.0068(7)
C39 0.0184(8) 0.0178(8) 0.0131(8) -0.0005(6) 0.0003(6) 0.0023(6)

loop_
_atom_type_symbol
_atom_type_description
_atom_type_scat_dispersion_real
_atom_type_scat_dispersion_imag
_atom_type_scat_source
C C 0.0033 0.0016 'International Tables Vol C Tables 4.2.6.8 and 6.1.1.4'
H H 0 0 'International Tables Vol C Tables 4.2.6.8 and 6.1.1.4'
N N 0.0061 0.0033 'International Tables Vol C Tables 4.2.6.8 and 6.1.1.4'
O O 0.0106 0.006 'International Tables Vol C Tables 4.2.6.8 and 6.1.1.4'
F F 0.0171 0.0103 'International Tables Vol C Tables 4.2.6.8 and 6.1.1.4'
Zn Zn 0.2839 1.4301 'International Tables Vol C Tables 4.2.6.8 and 6.1.1.4'

loop_
_geom_angle_atom_site_label_1
_geom_angle_atom_site_label_2
_geom_angle_atom_site_label_3
_geom_angle
_geom_angle_site_symmetry_1
_geom_angle_site_symmetry_3
_geom_angle_publ_flag
O21 Zn1 O1 116.93(5) . . ?
O21 Zn1 N33 98.31(5) . . ?
O1 Zn1 N33 110.64(5) . . ?
O21 Zn1 N13 112.56(5) . . ?
O1 Zn1 N13 98.17(5) . . ?
N33 Zn1 N13 121.46(5) . . ?
C2 O1 Zn1 120.83(9) . . ?
O1 C2 C4 109.17(13) . . ?
O1 C2 C3 108.66(12) . . ?
C4 C2 C3 109.05(12) . . ?
O1 C2 C5 113.98(12) . . ?
C4 C2 C5 109.49(12) . . ?
C3 C2 C5 106.36(12) . . ?
F3B C3 F3A 107.03(12) . . ?
F3B C3 F3C 106.10(12) . . ?
F3A C3 F3C 106.53(13) . . ?
F3B C3 C2 113.02(13) . . ?
F3A C3 C2 113.45(12) . . ?
F3C C3 C2 110.25(12) . . ?
F4C C4 F4A 106.63(13) . . ?
F4C C4 F4B 106.88(12) . . ?
F4A C4 F4B 106.18(13) . . ?
F4C C4 C2 112.72(13) . . ?
F4A C4 C2 110.79(12) . . ?
F4B C4 C2 113.21(13) . . ?
C6 C5 C2 114.80(12) . . ?
C6 C5 H5A 108.6 . . ?
C2 C5 H5A 108.6 . . ?
C6 C5 H5B 108.6 . . ?
C2 C5 H5B 108.6 . . ?
H5A C5 H5B 107.5 . . ?
N13 C6 C7 124.97(13) . . ?
N13 C6 C5 117.88(13) . . ?
C7 C6 C5 117.10(12) . . ?
C8 C7 C12 119.41(14) . . ?
C8 C7 C6 120.08(14) . . ?
C12 C7 C6 120.50(13) . . ?
C9 C8 C7 119.54(15) . . ?
C9 C8 H8 120.2 . . ?
C7 C8 H8 120.2 . . ?
C10 C9 C8 120.54(15) . . ?
C10 C9 H9 119.7 . . ?
C8 C9 H9 119.7 . . ?
C9 C10 C11 120.25(14) . . ?
C9 C10 H10 119.9 . . ?
C11 C10 H10 119.9 . . ?
C12 C11 C10 119.73(15) . . ?
C12 C11 H11 120.1 . . ?
C10 C11 H11 120.1 . . ?
C11 C12 C7 120.43(15) . . ?
C11 C12 H12 119.8 . . ?
C7 C12 H12 119.8 . . ?
C6 N13 C14 120.60(12) . . ?
C6 N13 Zn1 115.14(10) . . ?
C14 N13 Zn1 123.85(9) . . ?
N13 C14 C19 111.96(12) . . ?
N13 C14 C15 108.17(12) . . ?
C19 C14 C15 111.26(12) . . ?
N13 C14 H14 108.4 . . ?
C19 C14 H14 108.4 . . ?
C15 C14 H14 108.4 . . ?
C14 C15 C16 111.14(13) . . ?
C14 C15 H15A 109.4 . . ?
C16 C15 H15A 109.4 . . ?
C14 C15 H15B 109.4 . . ?
C16 C15 H15B 109.4 . . ?
H15A C15 H15B 108 . . ?
C17 C16 C15 111.77(13) . . ?
C17 C16 H16A 109.3 . . ?
C15 C16 H16A 109.3 . . ?
C17 C16 H16B 109.3 . . ?
C15 C16 H16B 109.3 . . ?
H16A C16 H16B 107.9 . . ?
C18 C17 C16 111.54(13) . . ?
C18 C17 H17A 109.3 . . ?
C16 C17 H17A 109.3 . . ?
C18 C17 H17B 109.3 . . ?
C16 C17 H17B 109.3 . . ?
H17A C17 H17B 108 . . ?
C17 C18 C19 111.08(14) . . ?
C17 C18 H18A 109.4 . . ?
C19 C18 H18A 109.4 . . ?
C17 C18 H18B 109.4 . . ?
C19 C18 H18B 109.4 . . ?
H18A C18 H18B 108 . . ?
C14 C19 C18 110.10(12) . . ?
C14 C19 H19A 109.6 . . ?
C18 C19 H19A 109.6 . . ?
C14 C19 H19B 109.6 . . ?
C18 C19 H19B 109.6 . . ?
H19A C19 H19B 108.2 . . ?
C22 O21 Zn1 120.72(10) . . ?
O21 C22 C23 107.98(12) . . ?
O21 C22 C24 109.78(12) . . ?
C23 C22 C24 108.35(13) . . ?
O21 C22 C25 115.30(13) . . ?
C23 C22 C25 106.88(12) . . ?
C24 C22 C25 108.33(12) . . ?
F23B C23 F23A 106.73(13) . . ?
F23B C23 F23C 106.78(13) . . ?
F23A C23 F23C 106.18(12) . . ?
F23B C23 C22 112.92(13) . . ?
F23A C23 C22 110.71(13) . . ?
F23C C23 C22 113.07(13) . . ?
F24A C24 F24C 107.26(13) . . ?
F24A C24 F24B 106.42(13) . . ?
F24C C24 F24B 106.09(13) . . ?
F24A C24 C22 112.65(13) . . ?
F24C C24 C22 110.54(13) . . ?
F24B C24 C22 113.47(13) . . ?
C26 C25 C22 115.18(12) . . ?
C26 C25 H25A 108.5 . . ?
C22 C25 H25A 108.5 . . ?
C26 C25 H25B 108.5 . . ?
C22 C25 H25B 108.5 . . ?
H25A C25 H25B 107.5 . . ?
N33 C26 C27 124.76(14) . . ?
N33 C26 C25 119.85(13) . . ?
C27 C26 C25 115.27(12) . . ?
C32 C27 C28 119.58(14) . . ?
C32 C27 C26 118.21(13) . . ?
C28 C27 C26 122.17(13) . . ?
C29 C28 C27 119.94(15) . . ?
C29 C28 H28 120 . . ?
C27 C28 H28 120 . . ?
C30 C29 C28 120.05(15) . . ?
C30 C29 H29 120 . . ?
C28 C29 H29 120 . . ?
C31 C30 C29 120.21(16) . . ?
C31 C30 H30 119.9 . . ?
C29 C30 H30 119.9 . . ?
C30 C31 C32 120.09(16) . . ?
C30 C31 H31 120 . . ?
C32 C31 H31 120 . . ?
C31 C32 C27 120.12(15) . . ?
C31 C32 H32 119.9 . . ?
C27 C32 H32 119.9 . . ?
C26 N33 C34 120.91(12) . . ?
C26 N33 Zn1 117.96(10) . . ?
C34 N33 Zn1 120.53(9) . . ?
N33 C34 C39 109.80(12) . . ?
N33 C34 C35 108.28(12) . . ?
C39 C34 C35 111.28(12) . . ?
N33 C34 H34 109.1 . . ?
C39 C34 H34 109.1 . . ?
C35 C34 H34 109.1 . . ?
C36 C35 C34 111.13(13) . . ?
C36 C35 H35A 109.4 . . ?
C34 C35 H35A 109.4 . . ?
C36 C35 H35B 109.4 . . ?
C34 C35 H35B 109.4 . . ?
H35A C35 H35B 108 . . ?
C37 C36 C35 110.94(13) . . ?
C37 C36 H36A 109.5 . . ?
C35 C36 H36A 109.5 . . ?
C37 C36 H36B 109.5 . . ?
C35 C36 H36B 109.5 . . ?
H36A C36 H36B 108 . . ?
C38 C37 C36 111.13(13) . . ?
C38 C37 H37A 109.4 . . ?
C36 C37 H37A 109.4 . . ?
C38 C37 H37B 109.4 . . ?
C36 C37 H37B 109.4 . . ?
H37A C37 H37B 108 . . ?
C37 C38 C39 111.49(14) . . ?
C37 C38 H38A 109.3 . . ?
C39 C38 H38A 109.3 . . ?
C37 C38 H38B 109.3 . . ?
C39 C38 H38B 109.3 . . ?
H38A C38 H38B 108 . . ?
C34 C39 C38 110.61(12) . . ?
C34 C39 H39A 109.5 . . ?
C38 C39 H39A 109.5 . . ?
C34 C39 H39B 109.5 . . ?
C38 C39 H39B 109.5 . . ?
H39A C39 H39B 108.1 . . ?

loop_
_geom_bond_atom_site_label_1
_geom_bond_atom_site_label_2
_geom_bond_distance
_geom_bond_site_symmetry_2
_geom_bond_publ_flag
Zn1 O21 1.9141(11) . ?
Zn1 O1 1.9171(10) . ?
Zn1 N33 2.0559(12) . ?
Zn1 N13 2.0870(12) . ?
O1 C2 1.3608(17) . ?
C2 C4 1.540(2) . ?
C2 C3 1.549(2) . ?
C2 C5 1.5552(19) . ?
C3 F3B 1.3352(17) . ?
C3 F3A 1.3392(17) . ?
C3 F3C 1.3473(19) . ?
C4 F4C 1.3385(18) . ?
C4 F4A 1.3438(19) . ?
C4 F4B 1.3449(18) . ?
C5 C6 1.517(2) . ?
C5 H5A 0.99 . ?
C5 H5B 0.99 . ?
C6 N13 1.2898(19) . ?
C6 C7 1.493(2) . ?
C7 C8 1.396(2) . ?
C7 C12 1.401(2) . ?
C8 C9 1.394(2) . ?
C8 H8 0.95 . ?
C9 C10 1.381(2) . ?
C9 H9 0.95 . ?
C10 C11 1.390(2) . ?
C10 H10 0.95 . ?
C11 C12 1.385(2) . ?
C11 H11 0.95 . ?
C12 H12 0.95 . ?
N13 C14 1.4882(18) . ?
C14 C19 1.520(2) . ?
C14 C15 1.529(2) . ?
C14 H14 1 . ?
C15 C16 1.535(2) . ?
C15 H15A 0.99 . ?
C15 H15B 0.99 . ?
C16 C17 1.528(2) . ?
C16 H16A 0.99 . ?
C16 H16B 0.99 . ?
C17 C18 1.524(2) . ?
C17 H17A 0.99 . ?
C17 H17B 0.99 . ?
C18 C19 1.534(2) . ?
C18 H18A 0.99 . ?
C18 H18B 0.99 . ?
C19 H19A 0.99 . ?
C19 H19B 0.99 . ?
O21 C22 1.3590(17) . ?
C22 C23 1.545(2) . ?
C22 C24 1.556(2) . ?
C22 C25 1.564(2) . ?
C23 F23B 1.3337(19) . ?
C23 F23A 1.3436(18) . ?
C23 F23C 1.3502(18) . ?
C24 F24A 1.3351(19) . ?
C24 F24C 1.3401(19) . ?
C24 F24B 1.3454(19) . ?
C25 C26 1.514(2) . ?
C25 H25A 0.99 . ?
C25 H25B 0.99 . ?
C26 N33 1.2847(19) . ?
C26 C27 1.498(2) . ?
C27 C32 1.393(2) . ?
C27 C28 1.395(2) . ?
C28 C29 1.391(2) . ?
C28 H28 0.95 . ?
C29 C30 1.385(3) . ?
C29 H29 0.95 . ?
C30 C31 1.384(3) . ?
C30 H30 0.95 . ?
C31 C32 1.388(2) . ?
C31 H31 0.95 . ?
C32 H32 0.95 . ?
N33 C34 1.4900(19) . ?
C34 C39 1.525(2) . ?
C34 C35 1.533(2) . ?
C34 H34 1 . ?
C35 C36 1.533(2) . ?
C35 H35A 0.99 . ?
C35 H35B 0.99 . ?
C36 C37 1.527(2) . ?
C36 H36A 0.99 . ?
C36 H36B 0.99 . ?
C37 C38 1.524(2) . ?
C37 H37A 0.99 . ?
C37 H37B 0.99 . ?
C38 C39 1.533(2) . ?
C38 H38A 0.99 . ?
C38 H38B 0.99 . ?
C39 H39A 0.99 . ?
C39 H39B 0.99 . ?

loop_
_geom_torsion_atom_site_label_1
_geom_torsion_atom_site_label_2
_geom_torsion_atom_site_label_3
_geom_torsion_atom_site_label_4
_geom_torsion
_geom_torsion_site_symmetry_1
_geom_torsion_site_symmetry_2
_geom_torsion_site_symmetry_3
_geom_torsion_site_symmetry_4
_geom_torsion_publ_flag
O21 Zn1 O1 C2 92.10(12) . . . . ?
N33 Zn1 O1 C2 -156.53(11) . . . . ?
N13 Zn1 O1 C2 -28.40(12) . . . . ?
Zn1 O1 C2 C4 116.09(11) . . . . ?
Zn1 O1 C2 C3 -125.09(11) . . . . ?
Zn1 O1 C2 C5 -6.69(17) . . . . ?
O1 C2 C3 F3B -51.79(17) . . . . ?
C4 C2 C3 F3B 67.11(16) . . . . ?
C5 C2 C3 F3B -174.90(12) . . . . ?
O1 C2 C3 F3A -173.87(12) . . . . ?
C4 C2 C3 F3A -54.97(17) . . . . ?
C5 C2 C3 F3A 63.02(16) . . . . ?
O1 C2 C3 F3C 66.75(15) . . . . ?
C4 C2 C3 F3C -174.35(12) . . . . ?
C5 C2 C3 F3C -56.36(15) . . . . ?
O1 C2 C4 F4C 66.01(16) . . . . ?
C3 C2 C4 F4C -52.57(16) . . . . ?
C5 C2 C4 F4C -168.57(12) . . . . ?
O1 C2 C4 F4A -53.38(16) . . . . ?
C3 C2 C4 F4A -171.96(12) . . . . ?
C5 C2 C4 F4A 72.04(15) . . . . ?
O1 C2 C4 F4B -172.53(12) . . . . ?
C3 C2 C4 F4B 68.89(16) . . . . ?
C5 C2 C4 F4B -47.11(16) . . . . ?
O1 C2 C5 C6 60.89(17) . . . . ?
C4 C2 C5 C6 -61.71(16) . . . . ?
C3 C2 C5 C6 -179.40(12) . . . . ?
C2 C5 C6 N13 -69.71(18) . . . . ?
C2 C5 C6 C7 112.69(15) . . . . ?
N13 C6 C7 C8 -128.05(16) . . . . ?
C5 C6 C7 C8 49.36(19) . . . . ?
N13 C6 C7 C12 52.7(2) . . . . ?
C5 C6 C7 C12 -129.87(15) . . . . ?
C12 C7 C8 C9 -3.5(2) . . . . ?
C6 C7 C8 C9 177.24(13) . . . . ?
C7 C8 C9 C10 2.1(2) . . . . ?
C8 C9 C10 C11 0.6(2) . . . . ?
C9 C10 C11 C12 -1.8(2) . . . . ?
C10 C11 C12 C7 0.4(2) . . . . ?
C8 C7 C12 C11 2.3(2) . . . . ?
C6 C7 C12 C11 -178.47(14) . . . . ?
C7 C6 N13 C14 10.5(2) . . . . ?
C5 C6 N13 C14 -166.94(13) . . . . ?
C7 C6 N13 Zn1 -162.54(12) . . . . ?
C5 C6 N13 Zn1 20.07(17) . . . . ?
O21 Zn1 N13 C6 -101.75(11) . . . . ?
O1 Zn1 N13 C6 21.96(12) . . . . ?
N33 Zn1 N13 C6 142.31(11) . . . . ?
O21 Zn1 N13 C14 85.52(12) . . . . ?
O1 Zn1 N13 C14 -150.77(11) . . . . ?
N33 Zn1 N13 C14 -30.42(13) . . . . ?
C6 N13 C14 C19 -122.51(15) . . . . ?
Zn1 N13 C14 C19 49.84(16) . . . . ?
C6 N13 C14 C15 114.54(15) . . . . ?
Zn1 N13 C14 C15 -73.11(14) . . . . ?
N13 C14 C15 C16 179.29(12) . . . . ?
C19 C14 C15 C16 55.91(16) . . . . ?
C14 C15 C16 C17 -53.37(17) . . . . ?
C15 C16 C17 C18 53.43(18) . . . . ?
C16 C17 C18 C19 -55.51(17) . . . . ?
N13 C14 C19 C18 -178.99(12) . . . . ?
C15 C14 C19 C18 -57.80(17) . . . . ?
C17 C18 C19 C14 57.53(17) . . . . ?
O1 Zn1 O21 C22 137.71(10) . . . . ?
N33 Zn1 O21 C22 19.44(11) . . . . ?
N13 Zn1 O21 C22 -109.73(11) . . . . ?
Zn1 O21 C22 C23 137.47(10) . . . . ?
Zn1 O21 C22 C24 -104.59(12) . . . . ?
Zn1 O21 C22 C25 18.06(16) . . . . ?
O21 C22 C23 F23B 48.69(17) . . . . ?
C24 C22 C23 F23B -70.17(16) . . . . ?
C25 C22 C23 F23B 173.29(12) . . . . ?
O21 C22 C23 F23A -70.92(15) . . . . ?
C24 C22 C23 F23A 170.23(12) . . . . ?
C25 C22 C23 F23A 53.69(15) . . . . ?
O21 C22 C23 F23C 170.08(12) . . . . ?
C24 C22 C23 F23C 51.22(17) . . . . ?
C25 C22 C23 F23C -65.32(16) . . . . ?
O21 C22 C24 F24A -70.11(17) . . . . ?
C23 C22 C24 F24A 47.59(17) . . . . ?
C25 C22 C24 F24A 163.20(13) . . . . ?
O21 C22 C24 F24C 49.86(17) . . . . ?
C23 C22 C24 F24C 167.56(13) . . . . ?
C25 C22 C24 F24C -76.83(16) . . . . ?
O21 C22 C24 F24B 168.89(13) . . . . ?
C23 C22 C24 F24B -73.41(17) . . . . ?
C25 C22 C24 F24B 42.20(18) . . . . ?
O21 C22 C25 C26 -62.76(17) . . . . ?
C23 C22 C25 C26 177.23(12) . . . . ?
C24 C22 C25 C26 60.67(16) . . . . ?
C22 C25 C26 N33 56.78(18) . . . . ?
C22 C25 C26 C27 -127.02(13) . . . . ?
N33 C26 C27 C32 111.15(17) . . . . ?
C25 C26 C27 C32 -64.84(19) . . . . ?
N33 C26 C27 C28 -71.3(2) . . . . ?
C25 C26 C27 C28 112.68(16) . . . . ?
C32 C27 C28 C29 -1.1(2) . . . . ?
C26 C27 C28 C29 -178.63(14) . . . . ?
C27 C28 C29 C30 0.3(2) . . . . ?
C28 C29 C30 C31 0.2(3) . . . . ?
C29 C30 C31 C32 0.1(3) . . . . ?
C30 C31 C32 C27 -0.9(3) . . . . ?
C28 C27 C32 C31 1.4(2) . . . . ?
C26 C27 C32 C31 179.04(15) . . . . ?
C27 C26 N33 C34 4.9(2) . . . . ?
C25 C26 N33 C34 -179.32(12) . . . . ?
C27 C26 N33 Zn1 176.04(11) . . . . ?
C25 C26 N33 Zn1 -8.13(17) . . . . ?
O21 Zn1 N33 C26 -25.96(11) . . . . ?
O1 Zn1 N33 C26 -148.92(10) . . . . ?
N13 Zn1 N33 C26 96.98(11) . . . . ?
O21 Zn1 N33 C34 145.26(10) . . . . ?
O1 Zn1 N33 C34 22.30(11) . . . . ?
N13 Zn1 N33 C34 -91.80(11) . . . . ?
C26 N33 C34 C39 -131.92(14) . . . . ?
Zn1 N33 C34 C39 57.12(14) . . . . ?
C26 N33 C34 C35 106.40(15) . . . . ?
Zn1 N33 C34 C35 -64.56(14) . . . . ?
N33 C34 C35 C36 176.58(12) . . . . ?
C39 C34 C35 C36 55.81(17) . . . . ?
C34 C35 C36 C37 -55.48(17) . . . . ?
C35 C36 C37 C38 55.65(18) . . . . ?
C36 C37 C38 C39 -56.11(18) . . . . ?
N33 C34 C39 C38 -175.53(12) . . . . ?
C35 C34 C39 C38 -55.67(17) . . . . ?
C37 C38 C39 C34 55.96(18) . . . . ?
